data_9014805
loop_
_publ_author_name
'Knight, K. S.'
'Henderson, C. M. B.'

_publ_section_title
;
 Structural basis for the anomalous low-temperature thermal expansion
 behavior of the gillespite-structured phase Ba0.5Sr0.5CuSi4O10
 Sample: T = 200 K
;
_journal_name_full 'European Journal of Mineralogy'
_journal_page_first 189
_journal_page_last 200
_journal_paper_doi 10.1127/0935-1221/2007/0019-1711
_journal_volume 19
_journal_year 2007
_chemical_formula_sum 'Ba0.5 Cu O10 Si4 Sr0.5'
_chemical_name_mineral Wesselsite
_space_group_IT_number 130
_symmetry_space_group_name_Hall '-P 4a 2ac'
_symmetry_space_group_name_H-M 'P 4/n c c :2'
_cell_angle_alpha 90
_cell_angle_beta 90
_cell_angle_gamma 90
_cell_length_a 7.39447
_cell_length_b 7.39447
_cell_length_c 15.8534
_cell_formula_units_Z 4
_cell_volume 866.835
_database_code_amcsd 0007212
_exptl_crystal_density_diffrn 3.436
_cod_original_sg_symbol_H-M 'P 4/n c c'
_cod_original_formula_sum '(Ba.5 Sr.5) Cu Si4 O10'
_cod_database_code 9014805

loop_
_space_group_symop_operation_xyz
x,y,z
1/2-y,1/2-x,1/2+z
1/2+y,1/2+x,1/2-z
1/2+y,-x,-z
1/2-y,x,z
x,1/2-y,1/2+z
-x,1/2+y,1/2-z
1/2+x,1/2+y,-z
1/2-x,1/2-y,z
y,x,1/2+z
-y,-x,1/2-z
-y,1/2+x,-z
y,1/2-x,z
1/2-x,y,1/2+z
1/2+x,-y,1/2-z
-x,-y,-z

loop_
_atom_site_label
_atom_site_fract_x
_atom_site_fract_y
_atom_site_fract_z
_atom_site_occupancy
_atom_site_U_iso_or_equiv
Ba 0.25000 0.75000 0.00000 0.50000 0.05760
Sr 0.25000 0.75000 0.00000 0.50000 0.05760
Cu 0.25000 0.25000 0.09190 1.00000 0.07580
Si 0.51250 0.93370 0.15204 1.00000 0.03440
O1 0.45320 0.98630 0.24590 0.50000 0.09700
O2 0.71830 -0.00020 0.13358 1.00000 0.07960
O3 0.37440 0.02420 0.08828 1.00000 0.08540

loop_
_cod_related_entry_id
_cod_related_entry_database
_cod_related_entry_code
1 AMCSD 0007212

_cod_duplicate_entry 9014581
